data_4118753
loop_
_publ_author_name
'Charles W. Machan'
'Mario Adelhardt'
'Amy A. Sarjeant'
'Charlotte L. Stern'
'J\"org Sutter'
'Karsten Meyer'
'Chad A. Mirkin'

_publ_contact_author_name
;
;
_publ_section_title
;
 One-Pot Synthesis of an Fe(II) Bis-Terpyridine Complex with
 Allosterically Regulated Electronic Properties
;
_journal_name_full 'Journal of the American Chemical Society'
_journal_page_first 16921
_journal_page_last 16924
_journal_paper_doi 10.1021/ja3045019
_journal_volume 134
_journal_year 2012
_chemical_formula_moiety 'C88 H82 Fe N6 P4 Pt2 S4, 6(F6 P)'
_chemical_formula_sum 'C88 H82 F36 Fe N6 P10 Pt2 S4'
_chemical_formula_weight 2791.57
_chemical_name_systematic
;
 ? 
;
_space_group_crystal_system orthorhombic
_space_group_IT_number 60
_space_group_name_Hall '-P 2n 2ab'
_space_group_name_H-M_alt 'P b c n'
_symmetry_space_group_name_Hall '-P 2n 2ab'
_symmetry_space_group_name_H-M 'P b c n'
_atom_sites_solution_hydrogens geom
_atom_sites_solution_primary direct
_atom_sites_solution_secondary difmap
_audit_creation_date 2011-08-18
_audit_creation_method
;
  Olex2 1.1
  (compiled Aug 18 2011 06:34:35, GUI svn.r3819)
;
_cell_angle_alpha 90.00
_cell_angle_beta 90.00
_cell_angle_gamma 90.00
_cell_formula_units_Z 4
_cell_length_a 23.0433(14)
_cell_length_b 13.5812(9)
_cell_length_c 43.188(2)
_cell_measurement_reflns_used 9959
_cell_measurement_temperature 100(2)
_cell_measurement_theta_max 26.47
_cell_measurement_theta_min 2.32
_cell_volume 13515.9(14)
_computing_cell_refinement 'SAINT V7.23A (Bruker, 2005)'
_computing_data_collection 'APEX2 V2.1-4 (Bruker, 2007)'
_computing_data_reduction 'Bruker SAINT'
_computing_molecular_graphics
;
O. V. Dolomanov, L. J. Bourhis, R. J. Gildea, J. A. K. Howard and H. Puschmann,
OLEX2: a complete structure solution, refinement and analysis program.
J. Appl. Cryst. (2009). 42, 339-341.
;
_computing_publication_material
;
O. V. Dolomanov, L. J. Bourhis, R. J. Gildea, J. A. K. Howard and H. Puschmann,
OLEX2: a complete structure solution, refinement and analysis program.
J. Appl. Cryst. (2009). 42, 339-341.
;
_computing_structure_refinement
;
XL, G.M. Sheldrick, Acta Cryst.
(2008). A64, 112-122
;
_computing_structure_solution
;
XM, G.M. Sheldrick, Acta Cryst.
(2008). A64, 112-122
;
_diffrn_ambient_temperature 99.99
_diffrn_detector_area_resol_mean 8
_diffrn_measured_fraction_theta_full 0.992
_diffrn_measured_fraction_theta_max 0.992
_diffrn_measurement_device_type 'Bruker SMART APEX CCD area detector'
_diffrn_measurement_method '\w and \f scans'
_diffrn_radiation_monochromator graphite
_diffrn_radiation_type MoK\a
_diffrn_radiation_wavelength 0.71073
_diffrn_reflns_av_R_equivalents 0.1810
_diffrn_reflns_av_unetI/netI 0.1140
_diffrn_reflns_limit_h_max 28
_diffrn_reflns_limit_h_min -28
_diffrn_reflns_limit_k_max 16
_diffrn_reflns_limit_k_min -13
_diffrn_reflns_limit_l_max 53
_diffrn_reflns_limit_l_min -54
_diffrn_reflns_number 115182
_diffrn_reflns_theta_full 26.61
_diffrn_reflns_theta_max 26.61
_diffrn_reflns_theta_min 0.88
_diffrn_source 'sealed tube'
_diffrn_source_current 30.0
_diffrn_source_power 1.5
_diffrn_source_voltage 50.0
_diffrn_standards_number 0
_exptl_absorpt_coefficient_mu 2.437
_exptl_absorpt_correction_T_max 0.5567
_exptl_absorpt_correction_T_min 0.4524
_exptl_absorpt_correction_type multi-scan
_exptl_absorpt_process_details
;
"SADABS-2008/1 (Bruker,2008) was used for absorption correction.
R(int) was 0.1054 before and 0.0877 after correction.
The Ratio of minimum to maximum transmission is 0.8126.
The \l/2 correction factor is 0.00.
{Info from Y:\Amy\n1254\n1254.abs}
;
_exptl_crystal_colour purple
_exptl_crystal_density_diffrn 1.372
_exptl_crystal_description block
_exptl_crystal_F_000 5488
_exptl_crystal_size_max 0.252
_exptl_crystal_size_mid 0.1
_exptl_crystal_size_min 0.083
_refine_diff_density_max 2.428
_refine_diff_density_min -2.976
_refine_diff_density_rms 0.180
_refine_ls_extinction_method none
_refine_ls_goodness_of_fit_ref 1.017
_refine_ls_hydrogen_treatment constr
_refine_ls_matrix_type full
_refine_ls_number_parameters 664
_refine_ls_number_reflns 14060
_refine_ls_number_restraints 223
_refine_ls_restrained_S_all 1.013
_refine_ls_R_factor_all 0.1231
_refine_ls_R_factor_gt 0.0715
_refine_ls_shift/su_max 0.001
_refine_ls_shift/su_mean 0.000
_refine_ls_structure_factor_coef Fsqd
_refine_ls_weighting_details 'calc w=1/[\s^2^(Fo^2^)+(0.0976P)^2^+0.0000P] where P=(Fo^2^+2Fc^2^)/3'
_refine_ls_weighting_scheme calc
_refine_ls_wR_factor_gt 0.1766
_refine_ls_wR_factor_ref 0.1940
_reflns_number_gt 7761
_reflns_number_total 14060
_reflns_threshold_expression >2sigma(I)
_cod_data_source_file ja3045019_si_002_3.cif
_cod_data_source_block n1254
_cod_original_cell_volume 13516.0(14)
_cod_database_code 4118753
_smtbx_masks_special_details
;
Total solvent accessible volume / cell = 4684.3 Ang^3^ [34.7%]
Total electron count / cell = 1167.5
;

loop_
_space_group_symop_id
_space_group_symop_operation_xyz
1 'x, y, z'
2 '-x+1/2, -y+1/2, z+1/2'
3 'x+1/2, -y+1/2, -z'
4 '-x, y, -z+1/2'
5 '-x, -y, -z'
6 'x-1/2, y-1/2, -z-1/2'
7 '-x-1/2, y-1/2, z'
8 'x, -y, z-1/2'

loop_
_atom_site_label
_atom_site_type_symbol
_atom_site_fract_x
_atom_site_fract_y
_atom_site_fract_z
_atom_site_U_iso_or_equiv
_atom_site_adp_type
_atom_site_occupancy
_atom_site_symmetry_multiplicity
_atom_site_calc_flag
_atom_site_refinement_flags
_atom_site_disorder_assembly
_atom_site_disorder_group
Pt1 Pt 0.105195(15) 0.67991(3) 0.081811(7) 0.02740(12) Uani 1 1 d U . .
Fe1 Fe 0.0000 0.71573(14) 0.2500 0.0324(4) Uani 1 2 d SU . .
S1 S 0.10209(12) 0.52019(17) 0.10162(5) 0.0372(6) Uani 1 1 d U . .
S2 S 0.15349(10) 0.73105(17) 0.12714(4) 0.0271(5) Uani 1 1 d U . .
P1 P 0.07172(11) 0.61469(18) 0.03686(5) 0.0307(5) Uani 1 1 d U . .
P2 P 0.10840(11) 0.84035(16) 0.06753(5) 0.0270(5) Uani 1 1 d U . .
N1 N 0.0427(3) 0.7178(5) 0.21294(15) 0.0330(17) Uani 1 1 d U . .
N2 N -0.0450(4) 0.8145(6) 0.22779(17) 0.042(2) Uani 1 1 d U . .
N3 N 0.0582(4) 0.6156(7) 0.26018(18) 0.058(3) Uani 1 1 d U . .
C1 C 0.1780(5) 0.4860(8) 0.1108(3) 0.059(3) Uani 1 1 d U . .
H1A H 0.2014 0.4881 0.0919 0.088 Uiso 1 1 calc R . .
H1B H 0.1790 0.4193 0.1194 0.088 Uiso 1 1 calc R . .
H1C H 0.1939 0.5324 0.1260 0.088 Uiso 1 1 calc R . .
C2 C 0.0895(5) 0.4402(7) 0.0678(2) 0.043(2) Uani 1 1 d U . .
H2A H 0.1260 0.4305 0.0562 0.052 Uiso 1 1 calc R . .
H2B H 0.0750 0.3750 0.0746 0.052 Uiso 1 1 calc R . .
C3 C 0.0435(4) 0.4923(7) 0.0471(2) 0.039(2) Uani 1 1 d U . .
H3A H 0.0064 0.4988 0.0584 0.046 Uiso 1 1 calc R . .
H3B H 0.0365 0.4532 0.0281 0.046 Uiso 1 1 calc R . .
C4 C 0.1305(4) 0.5866(7) 0.00987(19) 0.035(2) Uani 1 1 d U . .
C5 C 0.1857(5) 0.5864(8) 0.0197(2) 0.044(2) Uani 1 1 d U . .
H5 H 0.1935 0.6035 0.0406 0.053 Uiso 1 1 calc R . .
C6 C 0.2314(5) 0.5625(8) 0.0007(2) 0.052(3) Uani 1 1 d U . .
H6 H 0.2702 0.5631 0.0082 0.062 Uiso 1 1 calc R . .
C7 C 0.2188(5) 0.5372(8) -0.0299(2) 0.053(3) Uani 1 1 d U . .
H7 H 0.2494 0.5213 -0.0438 0.063 Uiso 1 1 calc R . .
C8 C 0.1629(5) 0.5353(7) -0.0398(2) 0.041(2) Uani 1 1 d U . .
H8 H 0.1547 0.5149 -0.0604 0.049 Uiso 1 1 calc R . .
C9 C 0.1173(4) 0.5622(7) -0.02056(19) 0.037(2) Uani 1 1 d U . .
H9 H 0.0785 0.5639 -0.0279 0.044 Uiso 1 1 calc R . .
C10 C 0.0126(4) 0.6756(7) 0.0165(2) 0.038(2) Uani 1 1 d U . .
C11 C 0.0211(5) 0.7320(7) -0.0093(2) 0.044(2) Uani 1 1 d U . .
H11 H 0.0594 0.7387 -0.0172 0.052 Uiso 1 1 calc R . .
C12 C -0.0229(5) 0.7791(8) -0.0243(2) 0.050(3) Uani 1 1 d U . .
H12 H -0.0159 0.8177 -0.0422 0.060 Uiso 1 1 calc R . .
C13 C -0.0781(5) 0.7681(8) -0.0121(2) 0.046(2) Uani 1 1 d U . .
H13 H -0.1099 0.7993 -0.0221 0.056 Uiso 1 1 calc R . .
C14 C -0.0882(4) 0.7131(7) 0.0142(2) 0.038(2) Uani 1 1 d U . .
H14 H -0.1264 0.7071 0.0222 0.045 Uiso 1 1 calc R . .
C15 C -0.0432(4) 0.6675(7) 0.0286(2) 0.039(2) Uani 1 1 d U . .
H15 H -0.0498 0.6303 0.0469 0.047 Uiso 1 1 calc R . .
C16 C 0.1193(4) 0.8751(7) 0.02759(18) 0.0298(19) Uani 1 1 d U . .
C17 C 0.1648(4) 0.8338(7) 0.01170(19) 0.032(2) Uani 1 1 d U . .
H17 H 0.1898 0.7889 0.0220 0.039 Uiso 1 1 calc R . .
C18 C 0.1751(5) 0.8568(8) -0.01950(19) 0.042(2) Uani 1 1 d U . .
H18 H 0.2063 0.8278 -0.0306 0.051 Uiso 1 1 calc R . .
C19 C 0.1374(5) 0.9244(8) -0.0337(2) 0.047(3) Uani 1 1 d U . .
H19 H 0.1432 0.9429 -0.0547 0.057 Uiso 1 1 calc R . .
C20 C 0.0916(4) 0.9641(8) -0.0168(2) 0.045(2) Uani 1 1 d U . .
H20 H 0.0651 1.0074 -0.0268 0.054 Uiso 1 1 calc R . .
C21 C 0.0839(4) 0.9423(7) 0.0136(2) 0.034(2) Uani 1 1 d U . .
H21 H 0.0539 0.9736 0.0250 0.041 Uiso 1 1 calc R . .
C22 C 0.0454(4) 0.9067(7) 0.08140(18) 0.0314(17) Uani 1 1 d U . .
C23 C -0.0083(4) 0.8612(8) 0.08195(19) 0.039(2) Uani 1 1 d U . .
H23 H -0.0127 0.7952 0.0750 0.046 Uiso 1 1 calc R . .
C24 C -0.0549(5) 0.9128(8) 0.0927(2) 0.044(2) Uani 1 1 d U . .
H24 H -0.0917 0.8812 0.0937 0.052 Uiso 1 1 calc R . .
C25 C -0.0504(5) 1.0109(8) 0.1022(2) 0.045(2) Uani 1 1 d U . .
H25 H -0.0837 1.0454 0.1093 0.054 Uiso 1 1 calc R . .
C26 C 0.0027(5) 1.0568(8) 0.1013(2) 0.045(2) Uani 1 1 d U . .
H26 H 0.0067 1.1236 0.1075 0.054 Uiso 1 1 calc R . .
C27 C 0.0507(5) 1.0030(7) 0.0911(2) 0.041(2) Uani 1 1 d U . .
H27 H 0.0878 1.0334 0.0909 0.049 Uiso 1 1 calc R . .
C28 C 0.1716(4) 0.8884(7) 0.08826(18) 0.0309(19) Uani 1 1 d U . .
H28A H 0.2075 0.8606 0.0792 0.037 Uiso 1 1 calc R . .
H28B H 0.1731 0.9609 0.0860 0.037 Uiso 1 1 calc R . .
C29 C 0.1682(4) 0.8616(7) 0.12222(19) 0.032(2) Uani 1 1 d U . .
H29A H 0.1370 0.9003 0.1322 0.038 Uiso 1 1 calc R . .
H29B H 0.2053 0.8783 0.1325 0.038 Uiso 1 1 calc R . .
C30 C 0.1071(4) 0.7253(7) 0.15989(17) 0.0286(18) Uani 1 1 d U . .
C31 C 0.0566(4) 0.7829(7) 0.16266(17) 0.0261(18) Uani 1 1 d U . .
H31 H 0.0442 0.8244 0.1462 0.031 Uiso 1 1 calc R . .
C32 C 0.0255(4) 0.7774(7) 0.18999(17) 0.032(2) Uani 1 1 d U . .
C33 C 0.0894(4) 0.6595(7) 0.2099(2) 0.038(2) Uani 1 1 d U . .
C34 C 0.1223(4) 0.6621(7) 0.18345(18) 0.037(2) Uani 1 1 d U . .
H34 H 0.1553 0.6206 0.1814 0.044 Uiso 1 1 calc R . .
C35 C -0.0273(4) 0.8370(7) 0.1982(2) 0.039(2) Uani 1 1 d U . .
C36 C -0.0542(5) 0.9003(10) 0.1787(2) 0.067(4) Uani 1 1 d U . .
H36 H -0.0412 0.9102 0.1581 0.080 Uiso 1 1 calc R . .
C37 C -0.1011(8) 0.9490(15) 0.1904(3) 0.131(9) Uani 1 1 d U . .
H37 H -0.1215 0.9952 0.1780 0.158 Uiso 1 1 calc R . .
C38 C -0.1186(8) 0.9305(13) 0.2206(3) 0.119(8) Uani 1 1 d U . .
H38 H -0.1496 0.9671 0.2295 0.143 Uiso 1 1 calc R . .
C39 C -0.0921(5) 0.8617(10) 0.2371(2) 0.064(4) Uani 1 1 d U . .
H39 H -0.1079 0.8452 0.2568 0.077 Uiso 1 1 calc R . .
C40 C 0.0995(5) 0.6011(8) 0.2380(2) 0.056(3) Uani 1 1 d U . .
C41 C 0.1437(7) 0.5326(9) 0.2409(3) 0.086(5) Uani 1 1 d U . .
H41 H 0.1709 0.5225 0.2246 0.104 Uiso 1 1 calc R . .
C42 C 0.1472(9) 0.4795(14) 0.2681(3) 0.154(11) Uani 1 1 d U . .
H42 H 0.1789 0.4364 0.2717 0.185 Uiso 1 1 calc R . .
C43 C 0.1034(9) 0.4902(15) 0.2901(3) 0.145(10) Uani 1 1 d U . .
H43 H 0.1020 0.4485 0.3077 0.174 Uiso 1 1 calc R . .
C44 C 0.0607(7) 0.5650(11) 0.2857(3) 0.099(6) Uani 1 1 d U . .
H44 H 0.0336 0.5781 0.3017 0.119 Uiso 1 1 calc R . .
P3 P 0.31212(12) 0.69444(19) 0.08754(5) 0.0350(6) Uani 1 1 d U . .
F1 F 0.3079(3) 0.7821(4) 0.06311(13) 0.0505(15) Uani 1 1 d U . .
F2 F 0.2946(3) 0.7671(4) 0.11468(12) 0.0472(14) Uani 1 1 d U . .
F3 F 0.3143(3) 0.6065(4) 0.11217(12) 0.0492(15) Uani 1 1 d U . .
F4 F 0.3288(2) 0.6194(4) 0.06053(11) 0.0449(14) Uani 1 1 d U . .
F5 F 0.3782(3) 0.7190(4) 0.09343(14) 0.0504(14) Uani 1 1 d U . .
F6 F 0.2449(2) 0.6727(4) 0.08187(12) 0.0470(14) Uani 1 1 d U . .
P4 P 0.24357(13) 0.8438(2) 0.20772(6) 0.0452(7) Uani 1 1 d U . .
F7 F 0.2695(3) 0.9272(5) 0.18576(13) 0.0568(16) Uani 1 1 d U . .
F8 F 0.2370(2) 0.9220(4) 0.23473(12) 0.0495(15) Uani 1 1 d U . .
F9 F 0.2153(3) 0.7617(5) 0.22983(12) 0.0613(17) Uani 1 1 d U . .
F10 F 0.2492(3) 0.7661(5) 0.18069(13) 0.0603(17) Uani 1 1 d U . .
F11 F 0.3066(3) 0.8164(5) 0.22003(14) 0.0607(17) Uani 1 1 d U . .
F12 F 0.1795(3) 0.8705(5) 0.19600(14) 0.0560(16) Uani 1 1 d U . .
P5 P -0.0778(2) 0.5967(4) 0.11924(9) 0.0950(13) Uani 1 1 d U A 1
F13 F -0.1089(5) 0.6622(9) 0.0938(3) 0.137(4) Uani 1 1 d U A 1
F14 F -0.0919(6) 0.6668(9) 0.1456(2) 0.148(4) Uani 1 1 d U A 1
F15 F -0.0498(6) 0.5240(8) 0.14401(19) 0.142(4) Uani 1 1 d U A 1
F16 F -0.0707(4) 0.5214(7) 0.09432(18) 0.105(3) Uani 1 1 d U A 1
F17 F -0.0214(4) 0.6469(7) 0.1119(2) 0.101(2) Uani 1 1 d U A 1
F18 F -0.1408(6) 0.5493(10) 0.1287(3) 0.176(4) Uani 1 1 d U A 1

loop_
_atom_site_aniso_label
_atom_site_aniso_U_11
_atom_site_aniso_U_22
_atom_site_aniso_U_33
_atom_site_aniso_U_23
_atom_site_aniso_U_13
_atom_site_aniso_U_12
Pt1 0.0387(2) 0.0312(2) 0.01232(15) 0.00020(14) -0.00170(15) -0.00006(17)
Fe1 0.0492(12) 0.0379(11) 0.0102(8) 0.000 0.0059(8) 0.000
S1 0.0579(16) 0.0303(13) 0.0234(11) 0.0021(9) -0.0160(11) 0.0008(12)
S2 0.0390(13) 0.0356(13) 0.0067(8) -0.0011(9) 0.0017(8) -0.0038(10)
P1 0.0446(15) 0.0370(14) 0.0103(9) -0.0026(9) -0.0062(9) -0.0018(12)
P2 0.0399(13) 0.0268(12) 0.0142(9) 0.0024(8) -0.0022(10) -0.0026(11)
N1 0.059(5) 0.028(4) 0.012(3) -0.004(3) 0.008(3) 0.006(3)
N2 0.052(5) 0.052(5) 0.020(3) -0.004(3) 0.006(3) 0.010(4)
N3 0.098(7) 0.054(6) 0.021(4) 0.015(4) 0.027(4) 0.031(5)
C1 0.063(7) 0.042(6) 0.071(8) -0.005(6) -0.038(6) 0.010(5)
C2 0.051(7) 0.032(5) 0.046(6) 0.002(4) -0.004(4) 0.003(4)
C3 0.053(6) 0.040(5) 0.023(4) -0.004(4) -0.011(4) -0.006(4)
C4 0.049(4) 0.039(6) 0.015(4) -0.002(4) -0.004(3) -0.006(4)
C5 0.050(5) 0.052(7) 0.030(5) -0.023(5) 0.000(4) 0.004(5)
C6 0.053(6) 0.069(8) 0.033(5) -0.003(5) -0.004(4) 0.004(6)
C7 0.062(6) 0.062(8) 0.033(5) -0.007(5) 0.008(5) 0.002(6)
C8 0.062(6) 0.044(6) 0.017(4) -0.012(4) 0.002(4) 0.000(5)
C9 0.057(6) 0.035(6) 0.019(4) -0.001(4) -0.003(4) -0.007(5)
C10 0.046(5) 0.040(5) 0.028(4) 0.004(4) -0.019(4) -0.005(4)
C11 0.063(6) 0.034(6) 0.033(5) 0.005(4) -0.019(4) -0.003(5)
C12 0.072(7) 0.053(7) 0.025(5) 0.015(5) -0.013(5) 0.006(6)
C13 0.064(6) 0.035(6) 0.040(5) -0.001(4) -0.023(5) 0.004(5)
C14 0.045(5) 0.038(6) 0.031(5) -0.009(4) -0.008(4) 0.005(4)
C15 0.056(5) 0.037(6) 0.025(4) -0.006(4) -0.011(4) 0.002(5)
C16 0.041(5) 0.034(5) 0.014(3) -0.003(3) -0.002(3) -0.009(4)
C17 0.042(5) 0.038(6) 0.017(4) 0.003(4) -0.002(3) -0.001(4)
C18 0.058(7) 0.055(6) 0.013(4) 0.009(4) 0.007(4) 0.004(5)
C19 0.060(7) 0.067(8) 0.015(4) 0.013(4) -0.007(4) -0.008(5)
C20 0.047(6) 0.062(7) 0.025(4) 0.007(5) -0.014(4) -0.007(5)
C21 0.050(6) 0.033(5) 0.021(4) 0.006(4) -0.008(4) 0.003(4)
C22 0.050(4) 0.036(4) 0.009(3) 0.000(4) -0.008(4) 0.002(4)
C23 0.039(4) 0.063(6) 0.014(4) 0.004(4) -0.006(4) -0.010(4)
C24 0.046(5) 0.064(6) 0.020(4) 0.002(5) -0.001(4) -0.008(5)
C25 0.049(5) 0.061(6) 0.026(5) 0.014(5) -0.006(4) 0.000(5)
C26 0.057(6) 0.040(6) 0.037(5) -0.004(5) -0.004(5) 0.004(4)
C27 0.059(6) 0.035(5) 0.030(5) 0.007(4) 0.010(5) 0.000(4)
C28 0.046(5) 0.029(5) 0.018(4) -0.003(3) -0.005(4) -0.003(4)
C29 0.035(5) 0.034(5) 0.026(4) -0.004(4) 0.004(4) -0.006(4)
C30 0.039(5) 0.034(5) 0.013(3) -0.008(3) -0.005(3) -0.002(4)
C31 0.037(5) 0.032(5) 0.009(3) 0.004(3) 0.001(3) 0.003(4)
C32 0.041(5) 0.050(6) 0.005(3) 0.000(3) -0.007(3) 0.005(4)
C33 0.048(6) 0.043(6) 0.023(4) 0.016(4) 0.009(4) 0.008(4)
C34 0.054(6) 0.045(6) 0.011(4) -0.003(3) 0.011(4) 0.017(4)
C35 0.045(6) 0.053(7) 0.019(4) 0.008(4) 0.003(4) 0.011(4)
C36 0.065(8) 0.116(11) 0.020(5) 0.018(6) 0.017(5) 0.050(7)
C37 0.160(16) 0.193(19) 0.042(7) 0.053(9) 0.058(9) 0.136(14)
C38 0.158(15) 0.153(15) 0.046(7) 0.053(8) 0.066(9) 0.115(12)
C39 0.085(9) 0.080(9) 0.028(5) 0.013(5) 0.027(5) 0.037(6)
C40 0.091(9) 0.052(7) 0.025(5) 0.019(4) 0.031(5) 0.027(6)
C41 0.148(13) 0.069(9) 0.042(6) 0.034(6) 0.050(8) 0.065(8)
C42 0.23(2) 0.161(17) 0.071(10) 0.078(10) 0.097(12) 0.147(16)
C43 0.21(2) 0.158(17) 0.062(9) 0.065(10) 0.077(11) 0.134(15)
C44 0.136(13) 0.130(13) 0.031(6) 0.047(7) 0.054(7) 0.081(10)
P3 0.0431(14) 0.0370(15) 0.0250(12) 0.0002(10) 0.0045(10) -0.0034(12)
F1 0.056(4) 0.056(3) 0.039(3) 0.011(3) 0.011(3) 0.004(3)
F2 0.067(4) 0.040(3) 0.034(3) -0.015(3) 0.005(3) -0.005(3)
F3 0.082(4) 0.037(3) 0.028(3) 0.004(2) 0.004(3) 0.004(3)
F4 0.062(4) 0.046(3) 0.027(3) -0.005(2) 0.019(3) -0.003(3)
F5 0.054(3) 0.049(4) 0.049(3) 0.000(3) -0.002(3) -0.003(3)
F6 0.050(3) 0.058(4) 0.033(3) -0.010(3) 0.007(2) -0.008(3)
P4 0.0542(17) 0.0590(19) 0.0223(12) 0.0050(12) -0.0026(12) -0.0050(14)
F7 0.061(4) 0.078(4) 0.031(3) 0.009(3) 0.004(3) -0.019(3)
F8 0.051(4) 0.063(4) 0.034(3) -0.012(3) 0.000(3) -0.004(3)
F9 0.090(5) 0.064(4) 0.030(3) 0.013(3) -0.014(3) -0.017(4)
F10 0.069(4) 0.078(4) 0.034(3) -0.018(3) -0.005(3) -0.003(3)
F11 0.057(4) 0.082(5) 0.043(3) -0.016(3) -0.018(3) 0.013(3)
F12 0.047(3) 0.072(4) 0.049(4) 0.006(3) -0.011(3) -0.008(3)
P5 0.123(4) 0.105(3) 0.057(2) 0.002(2) -0.002(2) -0.009(3)
F13 0.150(8) 0.175(9) 0.087(6) 0.002(6) -0.021(6) 0.029(7)
F14 0.207(11) 0.170(9) 0.067(5) -0.009(5) 0.015(6) 0.046(7)
F15 0.222(10) 0.154(8) 0.051(4) 0.025(5) 0.025(6) 0.032(7)
F16 0.136(7) 0.130(6) 0.050(4) 0.002(4) 0.002(5) 0.014(5)
F17 0.102(5) 0.112(6) 0.089(6) 0.027(5) -0.002(4) -0.008(5)
F18 0.147(7) 0.197(12) 0.185(12) 0.005(8) 0.072(7) -0.016(7)

loop_
_atom_type_symbol
_atom_type_description
_atom_type_scat_dispersion_real
_atom_type_scat_dispersion_imag
_atom_type_scat_source
C C 0.0033 0.0016 'International Tables Vol C Tables 4.2.6.8 and 6.1.1.4'
H H 0.0000 0.0000 'International Tables Vol C Tables 4.2.6.8 and 6.1.1.4'
F F 0.0171 0.0103 'International Tables Vol C Tables 4.2.6.8 and 6.1.1.4'
Fe Fe 0.3463 0.8444 'International Tables Vol C Tables 4.2.6.8 and 6.1.1.4'
N N 0.0061 0.0033 'International Tables Vol C Tables 4.2.6.8 and 6.1.1.4'
P P 0.1023 0.0942 'International Tables Vol C Tables 4.2.6.8 and 6.1.1.4'
Pt Pt -1.7033 8.3905 'International Tables Vol C Tables 4.2.6.8 and 6.1.1.4'
S S 0.1246 0.1234 'International Tables Vol C Tables 4.2.6.8 and 6.1.1.4'

loop_
_geom_angle_atom_site_label_1
_geom_angle_atom_site_label_2
_geom_angle_atom_site_label_3
_geom_angle
_geom_angle_site_symmetry_1
_geom_angle_site_symmetry_3
S1 Pt1 S2 89.08(8) . .
P1 Pt1 S1 86.58(8) . .
P1 Pt1 S2 170.53(9) . .
P2 Pt1 S1 174.28(8) . .
P2 Pt1 S2 85.83(8) . .
P2 Pt1 P1 98.84(8) . .
N1 Fe1 N1 178.3(5) . 4
N1 Fe1 N2 97.5(3) 4 .
N1 Fe1 N2 81.3(3) . .
N1 Fe1 N2 97.5(3) . 4
N1 Fe1 N2 81.3(3) 4 4
N1 Fe1 N3 100.2(3) 4 .
N1 Fe1 N3 81.0(3) . .
N1 Fe1 N3 81.0(3) 4 4
N1 Fe1 N3 100.2(3) . 4
N2 Fe1 N2 93.0(5) . 4
N2 Fe1 N3 162.3(3) . .
N2 Fe1 N3 90.2(4) 4 .
N2 Fe1 N3 162.3(3) 4 4
N2 Fe1 N3 90.2(4) . 4
N3 Fe1 N3 92.1(6) . 4
C1 S1 Pt1 106.4(4) . .
C2 S1 Pt1 105.2(3) . .
C2 S1 C1 99.8(5) . .
C29 S2 Pt1 106.1(3) . .
C30 S2 Pt1 111.4(3) . .
C30 S2 C29 104.4(4) . .
C3 P1 Pt1 105.5(3) . .
C4 P1 Pt1 112.0(3) . .
C4 P1 C3 103.1(5) . .
C10 P1 Pt1 119.3(3) . .
C10 P1 C3 105.2(4) . .
C10 P1 C4 110.0(4) . .
C16 P2 Pt1 121.0(3) . .
C16 P2 C22 107.3(4) . .
C16 P2 C28 105.3(4) . .
C22 P2 Pt1 111.2(3) . .
C22 P2 C28 107.4(4) . .
C28 P2 Pt1 103.6(3) . .
C32 N1 Fe1 119.0(6) . .
C32 N1 C33 121.4(7) . .
C33 N1 Fe1 119.6(6) . .
C35 N2 Fe1 116.9(6) . .
C39 N2 Fe1 128.4(7) . .
C39 N2 C35 114.7(9) . .
C40 N3 Fe1 114.8(6) . .
C44 N3 Fe1 126.0(8) . .
C44 N3 C40 119.2(10) . .
S1 C1 H1A 109.5 . .
S1 C1 H1B 109.5 . .
S1 C1 H1C 109.5 . .
H1A C1 H1B 109.5 . .
H1A C1 H1C 109.5 . .
H1B C1 H1C 109.5 . .
S1 C2 H2A 110.3 . .
S1 C2 H2B 110.3 . .
H2A C2 H2B 108.5 . .
C3 C2 S1 107.1(7) . .
C3 C2 H2A 110.3 . .
C3 C2 H2B 110.3 . .
P1 C3 H3A 110.1 . .
P1 C3 H3B 110.1 . .
C2 C3 P1 108.0(7) . .
C2 C3 H3A 110.1 . .
C2 C3 H3B 110.1 . .
H3A C3 H3B 108.4 . .
C5 C4 P1 120.2(7) . .
C5 C4 C9 120.4(9) . .
C9 C4 P1 119.4(8) . .
C4 C5 H5 118.6 . .
C4 C5 C6 122.8(9) . .
C6 C5 H5 118.6 . .
C5 C6 H6 121.2 . .
C5 C6 C7 117.5(10) . .
C7 C6 H6 121.2 . .
C6 C7 H7 120.0 . .
C8 C7 C6 120.0(10) . .
C8 C7 H7 120.0 . .
C7 C8 H8 119.2 . .
C7 C8 C9 121.6(9) . .
C9 C8 H8 119.2 . .
C4 C9 H9 121.2 . .
C8 C9 C4 117.6(9) . .
C8 C9 H9 121.2 . .
C11 C10 P1 122.8(8) . .
C11 C10 C15 118.8(9) . .
C15 C10 P1 118.3(7) . .
C10 C11 H11 118.5 . .
C12 C11 C10 123.0(11) . .
C12 C11 H11 118.5 . .
C11 C12 H12 121.5 . .
C11 C12 C13 117.0(10) . .
C13 C12 H12 121.5 . .
C12 C13 H13 119.2 . .
C14 C13 C12 121.6(10) . .
C14 C13 H13 119.2 . .
C13 C14 H14 120.1 . .
C15 C14 C13 119.8(10) . .
C15 C14 H14 120.1 . .
C10 C15 H15 120.1 . .
C14 C15 C10 119.8(9) . .
C14 C15 H15 120.1 . .
C17 C16 P2 118.5(7) . .
C21 C16 P2 121.0(7) . .
C21 C16 C17 120.5(8) . .
C16 C17 H17 119.4 . .
C16 C17 C18 121.2(9) . .
C18 C17 H17 119.4 . .
C17 C18 H18 121.3 . .
C17 C18 C19 117.3(9) . .
C19 C18 H18 121.3 . .
C18 C19 H19 120.1 . .
C20 C19 C18 119.7(9) . .
C20 C19 H19 120.1 . .
C19 C20 H20 119.3 . .
C21 C20 C19 121.3(10) . .
C21 C20 H20 119.3 . .
C16 C21 H21 120.1 . .
C20 C21 C16 119.8(10) . .
C20 C21 H21 120.1 . .
C23 C22 P2 120.1(7) . .
C27 C22 P2 120.1(8) . .
C27 C22 C23 119.8(9) . .
C22 C23 H23 120.6 . .
C24 C23 C22 118.7(10) . .
C24 C23 H23 120.6 . .
C23 C24 H24 119.0 . .
C23 C24 C25 122.1(10) . .
C25 C24 H24 119.0 . .
C24 C25 H25 120.3 . .
C26 C25 C24 119.4(11) . .
C26 C25 H25 120.3 . .
C25 C26 H26 120.8 . .
C25 C26 C27 118.4(10) . .
C27 C26 H26 120.8 . .
C22 C27 C26 121.5(10) . .
C22 C27 H27 119.3 . .
C26 C27 H27 119.3 . .
P2 C28 H28A 109.6 . .
P2 C28 H28B 109.6 . .
H28A C28 H28B 108.1 . .
C29 C28 P2 110.3(6) . .
C29 C28 H28A 109.6 . .
C29 C28 H28B 109.6 . .
S2 C29 H29A 109.4 . .
S2 C29 H29B 109.4 . .
C28 C29 S2 111.0(6) . .
C28 C29 H29A 109.4 . .
C28 C29 H29B 109.4 . .
H29A C29 H29B 108.0 . .
C31 C30 S2 122.8(6) . .
C34 C30 S2 117.6(7) . .
C34 C30 C31 119.6(8) . .
C30 C31 H31 121.0 . .
C32 C31 C30 118.1(8) . .
C32 C31 H31 121.0 . .
N1 C32 C31 120.8(8) . .
N1 C32 C35 112.9(7) . .
C31 C32 C35 126.3(8) . .
N1 C33 C34 120.6(8) . .
N1 C33 C40 111.5(8) . .
C34 C33 C40 127.9(9) . .
C30 C34 H34 120.3 . .
C33 C34 C30 119.4(9) . .
C33 C34 H34 120.3 . .
N2 C35 C32 109.9(8) . .
C36 C35 N2 125.6(9) . .
C36 C35 C32 124.4(8) . .
C35 C36 H36 121.9 . .
C35 C36 C37 116.2(10) . .
C37 C36 H36 121.9 . .
C36 C37 H37 120.3 . .
C36 C37 C38 119.4(12) . .
C38 C37 H37 120.3 . .
C37 C38 H38 120.1 . .
C39 C38 C37 119.9(12) . .
C39 C38 H38 120.1 . .
N2 C39 H39 118.1 . .
C38 C39 N2 123.9(10) . .
C38 C39 H39 118.1 . .
N3 C40 C33 113.1(9) . .
N3 C40 C41 123.1(9) . .
C41 C40 C33 123.7(9) . .
C40 C41 H41 121.0 . .
C42 C41 C40 118.0(11) . .
C42 C41 H41 121.0 . .
C41 C42 H42 120.5 . .
C41 C42 C43 119.0(14) . .
C43 C42 H42 120.5 . .
C42 C43 H43 120.6 . .
C42 C43 C44 118.7(12) . .
C44 C43 H43 120.6 . .
N3 C44 C43 121.5(11) . .
N3 C44 H44 119.3 . .
C43 C44 H44 119.3 . .
F1 P3 F3 178.3(4) . .
F1 P3 F4 90.5(3) . .
F1 P3 F6 88.7(3) . .
F2 P3 F1 90.5(3) . .
F2 P3 F3 88.9(3) . .
F2 P3 F4 178.6(3) . .
F2 P3 F6 88.9(3) . .
F4 P3 F3 90.1(3) . .
F5 P3 F1 90.5(3) . .
F5 P3 F2 89.8(3) . .
F5 P3 F3 91.1(3) . .
F5 P3 F4 91.1(3) . .
F5 P3 F6 178.4(4) . .
F6 P3 F3 89.7(3) . .
F6 P3 F4 90.2(3) . .
F7 P4 F9 178.0(4) . .
F7 P4 F12 89.8(3) . .
F8 P4 F7 89.9(3) . .
F8 P4 F9 89.3(3) . .
F8 P4 F11 89.9(3) . .
F8 P4 F12 89.6(3) . .
F10 P4 F7 90.3(4) . .
F10 P4 F8 179.2(4) . .
F10 P4 F9 90.5(4) . .
F10 P4 F11 90.9(4) . .
F10 P4 F12 89.6(4) . .
F11 P4 F7 91.3(4) . .
F11 P4 F9 90.5(4) . .
F11 P4 F12 178.8(4) . .
F12 P4 F9 88.3(4) . .
F13 P5 F15 175.5(8) . .
F13 P5 F18 89.6(8) . .
F14 P5 F13 94.1(7) . .
F14 P5 F15 88.4(6) . .
F14 P5 F18 82.6(7) . .
F15 P5 F18 87.1(7) . .
F16 P5 F13 86.2(6) . .
F16 P5 F14 172.9(8) . .
F16 P5 F15 90.9(6) . .
F16 P5 F17 93.7(6) . .
F16 P5 F18 90.4(7) . .
F17 P5 F13 89.4(6) . .
F17 P5 F14 93.4(7) . .
F17 P5 F15 94.2(6) . .
F17 P5 F18 175.7(7) . .

loop_
_geom_bond_atom_site_label_1
_geom_bond_atom_site_label_2
_geom_bond_distance
_geom_bond_site_symmetry_2
Pt1 S1 2.333(2) .
Pt1 S2 2.357(2) .
Pt1 P1 2.269(2) .
Pt1 P2 2.266(2) .
Fe1 N1 1.879(7) .
Fe1 N1 1.879(7) 4
Fe1 N2 1.948(8) .
Fe1 N2 1.948(8) 4
Fe1 N3 1.960(9) .
Fe1 N3 1.960(9) 4
S1 C1 1.854(11) .
S1 C2 1.843(10) .
S2 C29 1.817(9) .
S2 C30 1.774(9) .
P1 C3 1.839(10) .
P1 C4 1.828(10) .
P1 C10 1.820(9) .
P2 C16 1.806(8) .
P2 C22 1.811(10) .
P2 C28 1.829(9) .
N1 C32 1.339(11) .
N1 C33 1.343(12) .
N2 C35 1.375(11) .
N2 C39 1.323(13) .
N3 C40 1.365(12) .
N3 C44 1.299(12) .
C1 H1A 0.9800 .
C1 H1B 0.9800 .
C1 H1C 0.9800 .
C2 H2A 0.9900 .
C2 H2B 0.9900 .
C2 C3 1.557(13) .
C3 H3A 0.9900 .
C3 H3B 0.9900 .
C4 C5 1.340(13) .
C4 C9 1.389(11) .
C5 H5 0.9500 .
C5 C6 1.372(14) .
C6 H6 0.9500 .
C6 C7 1.397(14) .
C7 H7 0.9500 .
C7 C8 1.359(14) .
C8 H8 0.9500 .
C8 C9 1.387(13) .
C9 H9 0.9500 .
C10 C11 1.367(13) .
C10 C15 1.393(14) .
C11 H11 0.9500 .
C11 C12 1.360(13) .
C12 H12 0.9500 .
C12 C13 1.386(15) .
C13 H13 0.9500 .
C13 C14 1.379(14) .
C14 H14 0.9500 .
C14 C15 1.358(13) .
C15 H15 0.9500 .
C16 C17 1.372(12) .
C16 C21 1.367(12) .
C17 H17 0.9500 .
C17 C18 1.403(11) .
C18 H18 0.9500 .
C18 C19 1.404(14) .
C19 H19 0.9500 .
C19 C20 1.390(15) .
C20 H20 0.9500 .
C20 C21 1.358(12) .
C21 H21 0.9500 .
C22 C23 1.383(13) .
C22 C27 1.379(13) .
C23 H23 0.9500 .
C23 C24 1.364(14) .
C24 H24 0.9500 .
C24 C25 1.398(15) .
C25 H25 0.9500 .
C25 C26 1.373(14) .
C26 H26 0.9500 .
C26 C27 1.396(14) .
C27 H27 0.9500 .
C28 H28A 0.9900 .
C28 H28B 0.9900 .
C28 C29 1.513(11) .
C29 H29A 0.9900 .
C29 H29B 0.9900 .
C30 C31 1.408(12) .
C30 C34 1.377(12) .
C31 H31 0.9500 .
C31 C32 1.383(11) .
C32 C35 1.504(13) .
C33 C34 1.372(12) .
C33 C40 1.466(12) .
C34 H34 0.9500 .
C35 C36 1.354(13) .
C36 H36 0.9500 .
C36 C37 1.362(15) .
C37 H37 0.9500 .
C37 C38 1.390(15) .
C38 H38 0.9500 .
C38 C39 1.323(16) .
C39 H39 0.9500 .
C40 C41 1.386(15) .
C41 H41 0.9500 .
C41 C42 1.380(16) .
C42 H42 0.9500 .
C42 C43 1.395(19) .
C43 H43 0.9500 .
C43 C44 1.426(18) .
C44 H44 0.9500 .
P3 F1 1.593(6) .
P3 F2 1.584(5) .
P3 F3 1.600(6) .
P3 F4 1.596(6) .
P3 F5 1.580(6) .
P3 F6 1.596(6) .
P4 F7 1.594(6) .
P4 F8 1.585(6) .
P4 F9 1.606(6) .
P4 F10 1.579(6) .
P4 F11 1.591(7) .
P4 F12 1.603(6) .
P5 F13 1.586(12) .
P5 F14 1.517(11) .
P5 F15 1.593(11) .
P5 F16 1.494(10) .
P5 F17 1.501(9) .
P5 F18 1.641(13) .

loop_
_geom_torsion_atom_site_label_1
_geom_torsion_atom_site_label_2
_geom_torsion_atom_site_label_3
_geom_torsion_atom_site_label_4
_geom_torsion
_geom_torsion_site_symmetry_1
Pt1 S1 C2 C3 -41.5(7) .
Pt1 S2 C29 C28 -25.5(7) .
Pt1 S2 C30 C31 -63.2(8) .
Pt1 S2 C30 C34 117.5(7) .
Pt1 P1 C3 C2 -46.7(7) .
Pt1 P1 C4 C5 13.2(9) .
Pt1 P1 C4 C9 -169.1(7) .
Pt1 P1 C10 C11 103.0(8) .
Pt1 P1 C10 C15 -74.2(8) .
Pt1 P2 C16 C17 -50.6(8) .
Pt1 P2 C16 C21 130.6(7) .
Pt1 P2 C22 C23 -37.0(7) .
Pt1 P2 C22 C27 143.8(6) .
Pt1 P2 C28 C29 -50.6(7) .
Fe1 N1 C32 C31 178.3(7) .
Fe1 N1 C32 C35 0.9(11) .
Fe1 N1 C33 C34 -177.9(8) .
Fe1 N1 C33 C40 -0.2(12) .
Fe1 N2 C35 C32 -0.5(11) .
Fe1 N2 C35 C36 177.1(10) .
Fe1 N2 C39 C38 177.5(14) .
Fe1 N3 C40 C33 -3.8(14) .
Fe1 N3 C40 C41 -179.3(12) .
Fe1 N3 C44 C43 176.9(15) .
S1 Pt1 S2 C29 178.8(3) .
S1 Pt1 S2 C30 -68.2(3) .
S1 Pt1 P1 C3 16.2(4) .
S1 Pt1 P1 C4 -95.3(3) .
S1 Pt1 P1 C10 134.2(4) .
S1 Pt1 P2 C16 170.7(9) .
S1 Pt1 P2 C22 -61.9(10) .
S1 Pt1 P2 C28 53.2(10) .
S1 C2 C3 P1 57.4(8) .
S2 Pt1 S1 C1 -55.4(4) .
S2 Pt1 S1 C2 -160.7(4) .
S2 Pt1 P1 C3 79.1(6) .
S2 Pt1 P1 C4 -32.4(6) .
S2 Pt1 P1 C10 -163.0(6) .
S2 Pt1 P2 C16 143.6(4) .
S2 Pt1 P2 C22 -89.0(3) .
S2 Pt1 P2 C28 26.1(3) .
S2 C30 C31 C32 -175.9(7) .
S2 C30 C34 C33 176.4(8) .
P1 Pt1 S1 C1 116.2(4) .
P1 Pt1 S1 C2 10.9(4) .
P1 Pt1 S2 C29 116.1(6) .
P1 Pt1 S2 C30 -130.9(6) .
P1 Pt1 P2 C16 -28.1(4) .
P1 Pt1 P2 C22 99.3(3) .
P1 Pt1 P2 C28 -145.6(3) .
P1 C4 C5 C6 177.6(9) .
P1 C4 C9 C8 -175.9(7) .
P1 C10 C11 C12 -178.8(8) .
P1 C10 C15 C14 179.2(7) .
P2 Pt1 S1 C1 -82.4(10) .
P2 Pt1 S1 C2 172.3(9) .
P2 Pt1 S2 C29 -3.8(3) .
P2 Pt1 S2 C30 109.2(3) .
P2 Pt1 P1 C3 -162.0(4) .
P2 Pt1 P1 C4 86.6(3) .
P2 Pt1 P1 C10 -44.0(4) .
P2 C16 C17 C18 179.1(8) .
P2 C16 C21 C20 -177.3(7) .
P2 C22 C23 C24 179.7(7) .
P2 C22 C27 C26 178.6(7) .
P2 C28 C29 S2 50.0(8) .
N1 Fe1 N1 C32 -47.0(7) 4
N1 Fe1 N1 C33 133.4(8) 4
N1 Fe1 N2 C35 0.8(7) .
N1 Fe1 N2 C35 179.5(7) 4
N1 Fe1 N2 C39 -2.6(11) 4
N1 Fe1 N2 C39 178.6(11) .
N1 Fe1 N3 C40 -175.8(9) 4
N1 Fe1 N3 C40 2.9(9) .
N1 Fe1 N3 C44 -178.0(14) .
N1 Fe1 N3 C44 3.2(14) 4
N1 C32 C35 N2 -0.2(12) .
N1 C32 C35 C36 -177.9(11) .
N1 C33 C34 C30 0.1(15) .
N1 C33 C40 N3 2.6(15) .
N1 C33 C40 C41 178.0(13) .
N2 Fe1 N1 C32 -0.9(7) .
N2 Fe1 N1 C32 -92.8(7) 4
N2 Fe1 N1 C33 87.5(8) 4
N2 Fe1 N1 C33 179.4(8) .
N2 Fe1 N2 C35 97.9(8) 4
N2 Fe1 N2 C39 -84.2(10) 4
N2 Fe1 N3 C40 6(2) .
N2 Fe1 N3 C40 -94.6(9) 4
N2 Fe1 N3 C44 84.4(13) 4
N2 Fe1 N3 C44 -175.2(14) .
N2 C35 C36 C37 4(2) .
N3 Fe1 N1 C32 87.7(8) 4
N3 Fe1 N1 C32 178.2(8) .
N3 Fe1 N1 C33 -92.0(8) 4
N3 Fe1 N1 C33 -1.5(8) .
N3 Fe1 N2 C35 -99.6(8) 4
N3 Fe1 N2 C35 -2.1(18) .
N3 Fe1 N2 C39 78.3(11) 4
N3 Fe1 N2 C39 175.8(13) .
N3 Fe1 N3 C40 103.0(9) 4
N3 Fe1 N3 C44 -78.0(13) 4
N3 C40 C41 C42 -2(3) .
C1 S1 C2 C3 -151.7(7) .
C3 P1 C4 C5 -99.8(9) .
C3 P1 C4 C9 77.9(8) .
C3 P1 C10 C11 -138.9(8) .
C3 P1 C10 C15 43.9(9) .
C4 P1 C3 C2 70.9(7) .
C4 P1 C10 C11 -28.4(10) .
C4 P1 C10 C15 154.3(7) .
C4 C5 C6 C7 -0.2(17) .
C5 C4 C9 C8 1.8(15) .
C5 C6 C7 C8 -1.2(17) .
C6 C7 C8 C9 3.0(17) .
C7 C8 C9 C4 -3.2(15) .
C9 C4 C5 C6 -0.1(16) .
C10 P1 C3 C2 -173.8(7) .
C10 P1 C4 C5 148.4(8) .
C10 P1 C4 C9 -33.9(9) .
C10 C11 C12 C13 0.3(16) .
C11 C10 C15 C14 1.9(14) .
C11 C12 C13 C14 0.8(16) .
C12 C13 C14 C15 -0.5(15) .
C13 C14 C15 C10 -0.9(14) .
C15 C10 C11 C12 -1.6(15) .
C16 P2 C22 C23 97.5(7) .
C16 P2 C22 C27 -81.7(7) .
C16 P2 C28 C29 -178.6(6) .
C16 C17 C18 C19 0.7(15) .
C17 C16 C21 C20 3.9(14) .
C17 C18 C19 C20 -1.1(16) .
C18 C19 C20 C21 3.0(16) .
C19 C20 C21 C16 -4.3(15) .
C21 C16 C17 C18 -2.1(14) .
C22 P2 C16 C17 -179.7(7) .
C22 P2 C16 C21 1.5(9) .
C22 P2 C28 C29 67.2(7) .
C22 C23 C24 C25 1.9(13) .
C23 C22 C27 C26 -0.6(13) .
C23 C24 C25 C26 -1.0(14) .
C24 C25 C26 C27 -0.7(14) .
C25 C26 C27 C22 1.5(14) .
C27 C22 C23 C24 -1.1(12) .
C28 P2 C16 C17 66.1(8) .
C28 P2 C16 C21 -112.7(8) .
C28 P2 C22 C23 -149.7(7) .
C28 P2 C22 C27 31.0(8) .
C29 S2 C30 C31 51.0(8) .
C29 S2 C30 C34 -128.3(8) .
C30 S2 C29 C28 -143.3(7) .
C30 C31 C32 N1 -0.9(14) .
C30 C31 C32 C35 176.2(9) .
C31 C30 C34 C33 -3.0(14) .
C31 C32 C35 N2 -177.5(9) .
C31 C32 C35 C36 4.9(18) .
C32 N1 C33 C34 2.5(15) .
C32 N1 C33 C40 -179.8(9) .
C32 C35 C36 C37 -179.1(15) .
C33 N1 C32 C31 -2.0(14) .
C33 N1 C32 C35 -179.4(9) .
C33 C40 C41 C42 -177.5(17) .
C34 C30 C31 C32 3.3(13) .
C34 C33 C40 N3 -179.9(11) .
C34 C33 C40 C41 -4(2) .
C35 N2 C39 C38 -5(2) .
C35 C36 C37 C38 -1(3) .
C36 C37 C38 C39 -4(3) .
C37 C38 C39 N2 7(3) .
C39 N2 C35 C32 -178.6(10) .
C39 N2 C35 C36 -1.1(17) .
C40 N3 C44 C43 -4(3) .
C40 C33 C34 C30 -177.2(11) .
C40 C41 C42 C43 6(3) .
C41 C42 C43 C44 -8(4) .
C42 C43 C44 N3 8(3) .
C44 N3 C40 C33 177.1(13) .
C44 N3 C40 C41 2(2) .

loop_
_smtbx_masks_void_nr
_smtbx_masks_void_average_x
_smtbx_masks_void_average_y
_smtbx_masks_void_average_z
_smtbx_masks_void_volume
_smtbx_masks_void_count_electrons
1 -0.303 -0.176 0.250 2342.1 578.2
2 -0.862 -0.232 0.750 2342.1 589.2
